data_4302137
loop_
_publ_author_name
'Sungjun Hong'
'Lyndal M. R. Hill'
'Aalo K. Gupta'
'Benjamin D. Naab'
'Joe B. Gilroy'
'Robin G. Hicks'
'Christopher J. Cramer'
'William B. Tolman'

_publ_section_title
;
Effects of Electron-Deficient \b-Diketiminate and Formazan Supporting
Ligands on Copper(I)-Mediated Dioxygen Activation
;
_journal_name_full 'Inorganic Chemistry'
_journal_page_first 4514
_journal_page_last 4523
_journal_paper_doi 10.1021/ic9002466
_journal_volume 48
_journal_year 2009
_chemical_formula_moiety 'C42 H40 Cu2 F12 N4 O2'
_chemical_formula_sum 'C42 H40 Cu2 F12 N4 O2'
_chemical_formula_weight 987.86
_chemical_name_common 08215
_chemical_name_systematic
; 
 ? 
;
_space_group_IT_number 15
_symmetry_cell_setting monoclinic
_symmetry_space_group_name_Hall '-C 2yc'
_symmetry_space_group_name_H-M 'C 1 2/c 1'
_atom_sites_solution_hydrogens geom
_atom_sites_solution_primary direct
_atom_sites_solution_secondary difmap
_audit_creation_method SHELXL-97
_cell_angle_alpha 90.00
_cell_angle_beta 99.300(2)
_cell_angle_gamma 90.00
_cell_formula_units_Z 4
_cell_length_a 12.5411(14)
_cell_length_b 17.913(2)
_cell_length_c 19.003(2)
_cell_measurement_reflns_used 2474
_cell_measurement_temperature 173(2)
_cell_measurement_theta_max 25.05
_cell_measurement_theta_min 2.27
_cell_volume 4212.9(8)
_computing_cell_refinement SAINT,Bruker
_computing_data_collection SMART,Bruker
_computing_data_reduction SAINT,Bruker
_computing_molecular_graphics SHELXTL,Bruker
_computing_structure_refinement 'SHELXL-97 (Sheldrick, 1997)'
_computing_structure_solution 'SHELXS-97 (Sheldrick, 1990)'
_diffrn_ambient_temperature 173(2)
_diffrn_measured_fraction_theta_full 0.999
_diffrn_measured_fraction_theta_max 0.999
_diffrn_measurement_device_type 'Bruker SMART Platform CCD'
_diffrn_measurement_method 'area detectro,omega scans per phi'
_diffrn_radiation_monochromator graphite
_diffrn_radiation_source 'normal-focus sealed tube'
_diffrn_radiation_type MoK\a
_diffrn_radiation_wavelength 0.71073
_diffrn_reflns_av_R_equivalents 0.0421
_diffrn_reflns_av_sigmaI/netI 0.0315
_diffrn_reflns_limit_h_max 14
_diffrn_reflns_limit_h_min -14
_diffrn_reflns_limit_k_max 21
_diffrn_reflns_limit_k_min -21
_diffrn_reflns_limit_l_max 22
_diffrn_reflns_limit_l_min -22
_diffrn_reflns_number 18939
_diffrn_reflns_theta_full 25.05
_diffrn_reflns_theta_max 25.05
_diffrn_reflns_theta_min 2.00
_exptl_absorpt_coefficient_mu 1.104
_exptl_absorpt_correction_T_max 1.000000
_exptl_absorpt_correction_T_min 0.881603
_exptl_absorpt_correction_type multi-scan
_exptl_absorpt_process_details SADABS,R.Blessing,1995
_exptl_crystal_colour red
_exptl_crystal_density_diffrn 1.558
_exptl_crystal_density_method 'not measured'
_exptl_crystal_description block
_exptl_crystal_F_000 2008
_exptl_crystal_size_max 0.5
_exptl_crystal_size_mid 0.2
_exptl_crystal_size_min 0.1
_refine_diff_density_max 0.279
_refine_diff_density_min -0.281
_refine_diff_density_rms 0.057
_refine_ls_extinction_method none
_refine_ls_goodness_of_fit_ref 1.047
_refine_ls_hydrogen_treatment mixed
_refine_ls_matrix_type full
_refine_ls_number_parameters 288
_refine_ls_number_reflns 3723
_refine_ls_number_restraints 1
_refine_ls_restrained_S_all 1.047
_refine_ls_R_factor_all 0.0500
_refine_ls_R_factor_gt 0.0299
_refine_ls_shift/su_max 0.001
_refine_ls_shift/su_mean 0.000
_refine_ls_structure_factor_coef Fsqd
_refine_ls_weighting_details 'calc w=1/[\s^2^(Fo^2^)+(0.0233P)^2^+8.7157P] where P=(Fo^2^+2Fc^2^)/3'
_refine_ls_weighting_scheme calc
_refine_ls_wR_factor_gt 0.0654
_refine_ls_wR_factor_ref 0.0753
_reflns_number_gt 2859
_reflns_number_total 3723
_reflns_threshold_expression >2sigma(I)
_cod_data_source_file ic9002466_si_002_2.cif
_cod_data_source_block 08215a
_cod_depositor_comments
;
The following automatic conversions were performed:
'_symmetry_cell_setting' value 'Monoclinic' changed to 'monoclinic'
according to '/home/saulius/struct/CIF-dictionaries/cif_core.dic'
dictionary named 'cif_core.dic' version 2.4.1 from 2010-06-29.

Automatic conversion script
Id: cif_fix_enum 1527 2010-12-29 10:47:43Z saulius 
;
_cod_original_cell_volume 4212.7(8)
_cod_original_sg_symbol_H-M 'C 2/c'
_cod_database_code 4302137

loop_
_symmetry_equiv_pos_as_xyz
'x, y, z'
'-x, y, -z+1/2'
'x+1/2, y+1/2, z'
'-x+1/2, y+1/2, -z+1/2'
'-x, -y, -z'
'x, -y, z-1/2'
'-x+1/2, -y+1/2, -z'
'x+1/2, -y+1/2, z-1/2'

loop_
_atom_site_label
_atom_site_type_symbol
_atom_site_fract_x
_atom_site_fract_y
_atom_site_fract_z
_atom_site_U_iso_or_equiv
_atom_site_adp_type
_atom_site_occupancy
_atom_site_symmetry_multiplicity
_atom_site_calc_flag
_atom_site_refinement_flags
_atom_site_disorder_assembly
_atom_site_disorder_group
Cu1 Cu 0.43268(2) 0.128195(18) 0.176566(15) 0.02282(10) Uani 1 1 d . . .
F2 F 0.05883(13) 0.06762(11) 0.08604(10) 0.0535(5) Uani 1 1 d . . .
F6 F 0.44650(14) 0.26356(10) -0.03445(9) 0.0453(4) Uani 1 1 d . . .
C3 C 0.28230(19) 0.12571(15) 0.02124(13) 0.0252(6) Uani 1 1 d . . .
H3A H 0.2353 0.1294 -0.0231 0.030 Uiso 1 1 calc R . .
F5 F 0.47661(15) 0.15470(11) -0.07339(9) 0.0505(5) Uani 1 1 d . . .
N2 N 0.45799(16) 0.16140(12) 0.08348(10) 0.0233(5) Uani 1 1 d . . .
O1 O 0.57884(14) 0.13261(12) 0.22449(9) 0.0349(5) Uani 1 1 d D . .
H1A H 0.6332(15) 0.1290(18) 0.2060(15) 0.052(10) Uiso 1 1 d D . .
F3 F 0.15055(14) -0.02825(10) 0.06581(10) 0.0502(5) Uani 1 1 d . . .
F4 F 0.31750(13) 0.20093(10) -0.09277(8) 0.0469(5) Uani 1 1 d . . .
F1 F 0.10100(13) 0.05037(11) -0.01638(8) 0.0499(5) Uani 1 1 d . . .
N1 N 0.29233(16) 0.08412(12) 0.14232(11) 0.0247(5) Uani 1 1 d . . .
C19 C 0.2926(2) -0.02947(17) 0.21239(14) 0.0364(7) Uani 1 1 d . . .
C2 C 0.24412(19) 0.08711(15) 0.07555(13) 0.0247(6) Uani 1 1 d . . .
C14 C 0.2499(2) 0.04162(16) 0.19613(13) 0.0285(6) Uani 1 1 d . . .
C8 C 0.7500(2) 0.16582(19) 0.07083(15) 0.0413(8) Uani 1 1 d . . .
H8A H 0.8051 0.1337 0.0595 0.050 Uiso 1 1 calc R . .
C1 C 0.1381(2) 0.04421(17) 0.05293(14) 0.0323(7) Uani 1 1 d . . .
C4 C 0.3831(2) 0.15934(14) 0.02602(13) 0.0240(6) Uani 1 1 d . . .
C5 C 0.4064(2) 0.19477(16) -0.04371(14) 0.0320(6) Uani 1 1 d . . .
C6 C 0.5660(2) 0.18860(15) 0.08251(13) 0.0253(6) Uani 1 1 d . . .
C11 C 0.5912(2) 0.26115(15) 0.10691(14) 0.0305(6) Uani 1 1 d . . .
C20 C 0.1428(2) 0.15538(19) 0.22202(17) 0.0466(8) Uani 1 1 d . . .
H20A H 0.1148 0.1746 0.2637 0.070 Uiso 1 1 calc R . .
H20B H 0.0861 0.1579 0.1801 0.070 Uiso 1 1 calc R . .
H20C H 0.2048 0.1856 0.2137 0.070 Uiso 1 1 calc R . .
C16 C 0.1432(3) 0.0333(2) 0.28860(16) 0.0508(9) Uani 1 1 d . . .
H16A H 0.0931 0.0543 0.3155 0.061 Uiso 1 1 calc R . .
C13 C 0.5083(3) 0.31095(17) 0.13137(17) 0.0445(8) Uani 1 1 d . . .
H13A H 0.4455 0.3151 0.0935 0.067 Uiso 1 1 calc R . .
H13B H 0.5395 0.3606 0.1424 0.067 Uiso 1 1 calc R . .
H13C H 0.4859 0.2897 0.1742 0.067 Uiso 1 1 calc R . .
C7 C 0.6444(2) 0.13916(16) 0.06586(13) 0.0308(6) Uani 1 1 d . . .
C18 C 0.2552(3) -0.0690(2) 0.26674(17) 0.0506(9) Uani 1 1 d . . .
H18A H 0.2820 -0.1177 0.2786 0.061 Uiso 1 1 calc R . .
C21 C 0.3788(3) -0.06141(18) 0.17469(17) 0.0433(8) Uani 1 1 d . . .
H21A H 0.3966 -0.1121 0.1921 0.065 Uiso 1 1 calc R . .
H21B H 0.4436 -0.0300 0.1841 0.065 Uiso 1 1 calc R . .
H21C H 0.3525 -0.0629 0.1233 0.065 Uiso 1 1 calc R . .
C9 C 0.7754(2) 0.2378(2) 0.09185(16) 0.0466(8) Uani 1 1 d . . .
H9A H 0.8473 0.2553 0.0936 0.056 Uiso 1 1 calc R . .
C15 C 0.1778(2) 0.07577(18) 0.23510(14) 0.0358(7) Uani 1 1 d . . .
C10 C 0.6976(2) 0.28478(18) 0.11040(16) 0.0418(8) Uani 1 1 d . . .
H10A H 0.7169 0.3341 0.1258 0.050 Uiso 1 1 calc R . .
C17 C 0.1800(3) -0.0381(2) 0.30326(17) 0.0570(10) Uani 1 1 d . . .
H17A H 0.1532 -0.0664 0.3389 0.068 Uiso 1 1 calc R . .
C12 C 0.6185(3) 0.05882(17) 0.04771(16) 0.0418(7) Uani 1 1 d . . .
H12A H 0.6852 0.0320 0.0433 0.063 Uiso 1 1 calc R . .
H12B H 0.5685 0.0561 0.0024 0.063 Uiso 1 1 calc R . .
H12C H 0.5849 0.0360 0.0856 0.063 Uiso 1 1 calc R . .

loop_
_atom_site_aniso_label
_atom_site_aniso_U_11
_atom_site_aniso_U_22
_atom_site_aniso_U_33
_atom_site_aniso_U_23
_atom_site_aniso_U_13
_atom_site_aniso_U_12
Cu1 0.01752(16) 0.03268(18) 0.01810(15) 0.00084(14) 0.00240(11) -0.00222(14)
F2 0.0241(9) 0.0808(14) 0.0560(12) -0.0134(10) 0.0077(8) -0.0138(9)
F6 0.0532(11) 0.0445(11) 0.0358(9) 0.0126(8) -0.0003(8) -0.0173(9)
C3 0.0231(13) 0.0302(14) 0.0208(12) -0.0002(12) -0.0004(10) -0.0031(12)
F5 0.0561(11) 0.0666(13) 0.0348(9) 0.0040(9) 0.0252(9) 0.0084(10)
N2 0.0208(11) 0.0281(12) 0.0208(11) 0.0010(9) 0.0031(9) -0.0029(9)
O1 0.0172(9) 0.0674(14) 0.0202(9) 0.0031(10) 0.0034(8) 0.0016(10)
F3 0.0451(11) 0.0380(11) 0.0603(12) 0.0066(9) -0.0132(9) -0.0161(8)
F4 0.0401(10) 0.0712(13) 0.0261(8) 0.0148(8) -0.0046(7) -0.0140(9)
F1 0.0412(10) 0.0737(13) 0.0294(9) 0.0091(9) -0.0102(7) -0.0285(9)
N1 0.0212(11) 0.0314(13) 0.0211(11) 0.0030(9) 0.0026(9) -0.0041(9)
C19 0.0383(17) 0.0412(18) 0.0266(15) 0.0048(13) -0.0042(13) -0.0155(14)
C2 0.0180(13) 0.0295(15) 0.0258(14) -0.0005(11) 0.0018(11) -0.0012(11)
C14 0.0205(13) 0.0406(17) 0.0234(13) 0.0044(12) 0.0000(11) -0.0115(12)
C8 0.0277(16) 0.062(2) 0.0360(16) 0.0083(15) 0.0106(13) 0.0017(15)
C1 0.0243(14) 0.0443(18) 0.0276(15) 0.0039(13) 0.0021(12) -0.0069(13)
C4 0.0254(14) 0.0261(13) 0.0211(13) 0.0003(11) 0.0058(11) 0.0004(11)
C5 0.0294(15) 0.0412(17) 0.0248(14) 0.0031(13) 0.0030(12) -0.0039(13)
C6 0.0209(13) 0.0362(16) 0.0188(13) 0.0051(11) 0.0030(10) -0.0067(11)
C11 0.0340(15) 0.0314(16) 0.0247(14) 0.0046(12) 0.0007(12) -0.0073(12)
C20 0.0316(16) 0.069(2) 0.0413(18) -0.0073(16) 0.0109(14) 0.0013(16)
C16 0.0344(17) 0.087(3) 0.0333(17) 0.0009(18) 0.0118(14) -0.0207(18)
C13 0.053(2) 0.0329(17) 0.0465(19) -0.0040(14) 0.0047(15) 0.0027(15)
C7 0.0289(14) 0.0414(18) 0.0230(13) 0.0022(12) 0.0071(11) -0.0006(13)
C18 0.057(2) 0.052(2) 0.0392(18) 0.0145(16) -0.0045(16) -0.0191(17)
C21 0.0420(18) 0.0384(18) 0.0470(19) 0.0038(15) -0.0004(15) -0.0005(14)
C9 0.0286(16) 0.066(2) 0.0441(18) 0.0148(17) 0.0021(14) -0.0193(16)
C15 0.0225(14) 0.057(2) 0.0280(15) 0.0019(14) 0.0036(12) -0.0101(13)
C10 0.0431(18) 0.0403(18) 0.0397(17) 0.0079(14) 0.0000(14) -0.0166(15)
C17 0.058(2) 0.079(3) 0.0331(18) 0.0193(18) 0.0061(16) -0.032(2)
C12 0.0436(18) 0.0400(18) 0.0426(18) -0.0081(15) 0.0099(14) 0.0074(14)

loop_
_atom_type_symbol
_atom_type_description
_atom_type_scat_dispersion_real
_atom_type_scat_dispersion_imag
_atom_type_scat_source
C C 0.0033 0.0016 'International Tables Vol C Tables 4.2.6.8 and 6.1.1.4'
H H 0.0000 0.0000 'International Tables Vol C Tables 4.2.6.8 and 6.1.1.4'
N N 0.0061 0.0033 'International Tables Vol C Tables 4.2.6.8 and 6.1.1.4'
O O 0.0106 0.0060 'International Tables Vol C Tables 4.2.6.8 and 6.1.1.4'
F F 0.0171 0.0103 'International Tables Vol C Tables 4.2.6.8 and 6.1.1.4'
Cu Cu 0.3201 1.2651 'International Tables Vol C Tables 4.2.6.8 and 6.1.1.4'

loop_
_geom_angle_atom_site_label_1
_geom_angle_atom_site_label_2
_geom_angle_atom_site_label_3
_geom_angle
_geom_angle_site_symmetry_1
_geom_angle_site_symmetry_3
_geom_angle_publ_flag
O1 Cu1 O1 75.44(9) 2_655 . ?
O1 Cu1 N2 159.07(9) 2_655 . ?
O1 Cu1 N2 97.82(8) . . ?
O1 Cu1 N1 97.93(8) 2_655 . ?
O1 Cu1 N1 157.40(9) . . ?
N2 Cu1 N1 95.28(8) . . ?
O1 Cu1 Cu1 37.84(5) 2_655 2_655 ?
O1 Cu1 Cu1 37.80(5) . 2_655 ?
N2 Cu1 Cu1 133.88(6) . 2_655 ?
N1 Cu1 Cu1 130.59(6) . 2_655 ?
C2 C3 C4 125.9(2) . . ?
C2 C3 H3A 117.1 . . ?
C4 C3 H3A 117.1 . . ?
C4 N2 C6 122.9(2) . . ?
C4 N2 Cu1 123.09(17) . . ?
C6 N2 Cu1 114.04(15) . . ?
Cu1 O1 Cu1 104.35(9) 2_655 . ?
Cu1 O1 H1A 128(2) 2_655 . ?
Cu1 O1 H1A 126(2) . . ?
C2 N1 C14 122.7(2) . . ?
C2 N1 Cu1 123.85(17) . . ?
C14 N1 Cu1 113.24(15) . . ?
C18 C19 C14 117.6(3) . . ?
C18 C19 C21 120.9(3) . . ?
C14 C19 C21 121.4(3) . . ?
N1 C2 C3 125.2(2) . . ?
N1 C2 C1 119.5(2) . . ?
C3 C2 C1 115.3(2) . . ?
C19 C14 C15 122.6(3) . . ?
C19 C14 N1 117.7(2) . . ?
C15 C14 N1 119.2(2) . . ?
C9 C8 C7 120.9(3) . . ?
C9 C8 H8A 119.6 . . ?
C7 C8 H8A 119.6 . . ?
F3 C1 F2 107.3(2) . . ?
F3 C1 F1 106.0(2) . . ?
F2 C1 F1 105.9(2) . . ?
F3 C1 C2 111.6(2) . . ?
F2 C1 C2 113.0(2) . . ?
F1 C1 C2 112.6(2) . . ?
N2 C4 C3 125.7(2) . . ?
N2 C4 C5 119.5(2) . . ?
C3 C4 C5 114.8(2) . . ?
F5 C5 F6 107.0(2) . . ?
F5 C5 F4 106.5(2) . . ?
F6 C5 F4 105.7(2) . . ?
F5 C5 C4 111.9(2) . . ?
F6 C5 C4 112.8(2) . . ?
F4 C5 C4 112.4(2) . . ?
C7 C6 C11 122.3(2) . . ?
C7 C6 N2 119.0(2) . . ?
C11 C6 N2 118.2(2) . . ?
C10 C11 C6 117.5(3) . . ?
C10 C11 C13 120.8(3) . . ?
C6 C11 C13 121.6(2) . . ?
C15 C20 H20A 109.5 . . ?
C15 C20 H20B 109.5 . . ?
H20A C20 H20B 109.5 . . ?
C15 C20 H20C 109.5 . . ?
H20A C20 H20C 109.5 . . ?
H20B C20 H20C 109.5 . . ?
C17 C16 C15 121.5(3) . . ?
C17 C16 H16A 119.2 . . ?
C15 C16 H16A 119.2 . . ?
C11 C13 H13A 109.5 . . ?
C11 C13 H13B 109.5 . . ?
H13A C13 H13B 109.5 . . ?
C11 C13 H13C 109.5 . . ?
H13A C13 H13C 109.5 . . ?
H13B C13 H13C 109.5 . . ?
C6 C7 C8 117.5(3) . . ?
C6 C7 C12 121.7(2) . . ?
C8 C7 C12 120.7(3) . . ?
C17 C18 C19 120.7(3) . . ?
C17 C18 H18A 119.6 . . ?
C19 C18 H18A 119.6 . . ?
C19 C21 H21A 109.5 . . ?
C19 C21 H21B 109.5 . . ?
H21A C21 H21B 109.5 . . ?
C19 C21 H21C 109.5 . . ?
H21A C21 H21C 109.5 . . ?
H21B C21 H21C 109.5 . . ?
C8 C9 C10 120.6(3) . . ?
C8 C9 H9A 119.7 . . ?
C10 C9 H9A 119.7 . . ?
C16 C15 C14 116.8(3) . . ?
C16 C15 C20 121.5(3) . . ?
C14 C15 C20 121.6(3) . . ?
C9 C10 C11 121.0(3) . . ?
C9 C10 H10A 119.5 . . ?
C11 C10 H10A 119.5 . . ?
C16 C17 C18 120.5(3) . . ?
C16 C17 H17A 119.8 . . ?
C18 C17 H17A 119.8 . . ?
C7 C12 H12A 109.5 . . ?
C7 C12 H12B 109.5 . . ?
H12A C12 H12B 109.5 . . ?
C7 C12 H12C 109.5 . . ?
H12A C12 H12C 109.5 . . ?
H12B C12 H12C 109.5 . . ?

loop_
_geom_bond_atom_site_label_1
_geom_bond_atom_site_label_2
_geom_bond_distance
_geom_bond_site_symmetry_2
_geom_bond_publ_flag
Cu1 O1 1.9105(18) 2_655 ?
Cu1 O1 1.9121(18) . ?
Cu1 N2 1.940(2) . ?
Cu1 N1 1.943(2) . ?
Cu1 Cu1 3.0195(6) 2_655 ?
F2 C1 1.328(3) . ?
F6 C5 1.332(3) . ?
C3 C2 1.390(3) . ?
C3 C4 1.390(3) . ?
C3 H3A 0.9500 . ?
F5 C5 1.330(3) . ?
N2 C4 1.321(3) . ?
N2 C6 1.442(3) . ?
O1 Cu1 1.9105(18) 2_655 ?
O1 H1A 0.819(3) . ?
F3 C1 1.325(3) . ?
F4 C5 1.337(3) . ?
F1 C1 1.329(3) . ?
N1 C2 1.315(3) . ?
N1 C14 1.444(3) . ?
C19 C18 1.394(4) . ?
C19 C14 1.397(4) . ?
C19 C21 1.503(4) . ?
C2 C1 1.536(3) . ?
C14 C15 1.399(4) . ?
C8 C9 1.371(5) . ?
C8 C7 1.398(4) . ?
C8 H8A 0.9500 . ?
C4 C5 1.539(4) . ?
C6 C7 1.397(4) . ?
C6 C11 1.399(4) . ?
C11 C10 1.391(4) . ?
C11 C13 1.500(4) . ?
C20 C15 1.501(5) . ?
C20 H20A 0.9800 . ?
C20 H20B 0.9800 . ?
C20 H20C 0.9800 . ?
C16 C17 1.373(5) . ?
C16 C15 1.394(4) . ?
C16 H16A 0.9500 . ?
C13 H13A 0.9800 . ?
C13 H13B 0.9800 . ?
C13 H13C 0.9800 . ?
C7 C12 1.503(4) . ?
C18 C17 1.375(5) . ?
C18 H18A 0.9500 . ?
C21 H21A 0.9800 . ?
C21 H21B 0.9800 . ?
C21 H21C 0.9800 . ?
C9 C10 1.377(5) . ?
C9 H9A 0.9500 . ?
C10 H10A 0.9500 . ?
C17 H17A 0.9500 . ?
C12 H12A 0.9800 . ?
C12 H12B 0.9800 . ?
C12 H12C 0.9800 . ?

loop_
_geom_torsion_atom_site_label_1
_geom_torsion_atom_site_label_2
_geom_torsion_atom_site_label_3
_geom_torsion_atom_site_label_4
_geom_torsion
_geom_torsion_site_symmetry_1
_geom_torsion_site_symmetry_2
_geom_torsion_site_symmetry_3
_geom_torsion_site_symmetry_4
_geom_torsion_publ_flag
O1 Cu1 N2 C4 -119.7(3) 2_655 . . . ?
O1 Cu1 N2 C4 170.9(2) . . . . ?
N1 Cu1 N2 C4 9.3(2) . . . . ?
Cu1 Cu1 N2 C4 -176.13(16) 2_655 . . . ?
O1 Cu1 N2 C6 60.3(3) 2_655 . . . ?
O1 Cu1 N2 C6 -9.12(19) . . . . ?
N1 Cu1 N2 C6 -170.66(18) . . . . ?
Cu1 Cu1 N2 C6 3.9(2) 2_655 . . . ?
O1 Cu1 O1 Cu1 4.90(14) 2_655 . . 2_655 ?
N2 Cu1 O1 Cu1 164.68(10) . . . 2_655 ?
N1 Cu1 O1 Cu1 -70.5(2) . . . 2_655 ?
O1 Cu1 N1 C2 160.3(2) 2_655 . . . ?
O1 Cu1 N1 C2 -128.7(2) . . . . ?
N2 Cu1 N1 C2 -3.4(2) . . . . ?
Cu1 Cu1 N1 C2 -178.20(17) 2_655 . . . ?
O1 Cu1 N1 C14 -25.00(19) 2_655 . . . ?
O1 Cu1 N1 C14 46.0(3) . . . . ?
N2 Cu1 N1 C14 171.28(18) . . . . ?
Cu1 Cu1 N1 C14 -3.5(2) 2_655 . . . ?
C14 N1 C2 C3 -178.5(3) . . . . ?
Cu1 N1 C2 C3 -4.4(4) . . . . ?
C14 N1 C2 C1 0.2(4) . . . . ?
Cu1 N1 C2 C1 174.39(18) . . . . ?
C4 C3 C2 N1 8.7(4) . . . . ?
C4 C3 C2 C1 -170.1(3) . . . . ?
C18 C19 C14 C15 4.4(4) . . . . ?
C21 C19 C14 C15 -173.4(3) . . . . ?
C18 C19 C14 N1 177.0(2) . . . . ?
C21 C19 C14 N1 -0.8(4) . . . . ?
C2 N1 C14 C19 97.6(3) . . . . ?
Cu1 N1 C14 C19 -77.1(3) . . . . ?
C2 N1 C14 C15 -89.5(3) . . . . ?
Cu1 N1 C14 C15 95.8(2) . . . . ?
N1 C2 C1 F3 -58.7(3) . . . . ?
C3 C2 C1 F3 120.2(3) . . . . ?
N1 C2 C1 F2 62.2(3) . . . . ?
C3 C2 C1 F2 -118.9(3) . . . . ?
N1 C2 C1 F1 -177.8(2) . . . . ?
C3 C2 C1 F1 1.1(4) . . . . ?
C6 N2 C4 C3 171.7(2) . . . . ?
Cu1 N2 C4 C3 -8.3(4) . . . . ?
C6 N2 C4 C5 -6.7(4) . . . . ?
Cu1 N2 C4 C5 173.28(18) . . . . ?
C2 C3 C4 N2 -1.5(4) . . . . ?
C2 C3 C4 C5 176.9(3) . . . . ?
N2 C4 C5 F5 72.0(3) . . . . ?
C3 C4 C5 F5 -106.5(3) . . . . ?
N2 C4 C5 F6 -48.8(3) . . . . ?
C3 C4 C5 F6 132.7(2) . . . . ?
N2 C4 C5 F4 -168.2(2) . . . . ?
C3 C4 C5 F4 13.3(3) . . . . ?
C4 N2 C6 C7 -87.2(3) . . . . ?
Cu1 N2 C6 C7 92.8(2) . . . . ?
C4 N2 C6 C11 100.6(3) . . . . ?
Cu1 N2 C6 C11 -79.4(2) . . . . ?
C7 C6 C11 C10 3.6(4) . . . . ?
N2 C6 C11 C10 175.6(2) . . . . ?
C7 C6 C11 C13 -173.9(2) . . . . ?
N2 C6 C11 C13 -2.0(4) . . . . ?
C11 C6 C7 C8 -3.3(4) . . . . ?
N2 C6 C7 C8 -175.1(2) . . . . ?
C11 C6 C7 C12 173.0(2) . . . . ?
N2 C6 C7 C12 1.1(4) . . . . ?
C9 C8 C7 C6 0.5(4) . . . . ?
C9 C8 C7 C12 -175.7(3) . . . . ?
C14 C19 C18 C17 -0.8(4) . . . . ?
C21 C19 C18 C17 177.0(3) . . . . ?
C7 C8 C9 C10 1.7(5) . . . . ?
C17 C16 C15 C14 1.3(4) . . . . ?
C17 C16 C15 C20 -176.3(3) . . . . ?
C19 C14 C15 C16 -4.6(4) . . . . ?
N1 C14 C15 C16 -177.1(2) . . . . ?
C19 C14 C15 C20 172.9(3) . . . . ?
N1 C14 C15 C20 0.4(4) . . . . ?
C8 C9 C10 C11 -1.3(5) . . . . ?
C6 C11 C10 C9 -1.3(4) . . . . ?
C13 C11 C10 C9 176.3(3) . . . . ?
C15 C16 C17 C18 2.2(5) . . . . ?
C19 C18 C17 C16 -2.4(5) . . . . ?
